data_4117089
loop_
_publ_author_name
'Marinella Mazzanti'
'Jean-Claude Marchon'
'Maoyu Shang'
'W. Robert Scheidt'
'Songling Jia'
'John A. Shelnutt'

_publ_section_title
;
 A Pyridine-Sensitive Venus Flytrap Porphyrin
;
_journal_name_full 'Journal of the American Chemical Society'
_journal_page_first 12400
_journal_page_last 12401
_journal_paper_doi 10.1021/ja972947f
_journal_volume 119
_journal_year 1997
_chemical_formula_sum 'C71.03 H58.06 Cl2.05 N8 O17 Zn'
_chemical_formula_weight 1433.65
_chemical_name_systematic
;
Zn(T-m-NPCP)(EtOH).1.02CH2Cl2
;
_space_group_IT_number 18
_symmetry_cell_setting orthorhombic
_symmetry_space_group_name_Hall 'P 2 2ab'
_symmetry_space_group_name_H-M 'P 21 21 2'
_atom_sites_solution_hydrogens geom
_atom_sites_solution_primary direct
_atom_sites_solution_secondary difmap
_audit_creation_method SHELXL
_cell_angle_alpha 90.00
_cell_angle_beta 90.00
_cell_angle_gamma 90.00
_cell_formula_units_Z 2
_cell_length_a 20.6870(10)
_cell_length_b 13.8720(10)
_cell_length_c 12.3320(10)
_cell_measurement_reflns_used 250
_cell_measurement_temperature 130(2)
_cell_measurement_theta_max 0
_cell_measurement_theta_min 0
_cell_volume 3538.9(4)
_computing_cell_refinement MADNES
_computing_data_collection MADNES
_computing_data_reduction 'MADNES (Messerschmitt & Pflugrath, 1987)'
_computing_molecular_graphics 'ORTEPII (Johnson, 1976)'
_computing_publication_material SHELXL93
_computing_structure_refinement 'SHELXL-93 (Sheldrick, 1993)'
_computing_structure_solution 'SHELXS-86 (Sheldrick, 1990)'
_diffrn_ambient_temperature 130(2)
_diffrn_measurement_device 'Enraf-Nonius FAST area-detector'
_diffrn_measurement_method 'ellipsoid-mask fitting'
_diffrn_radiation_monochromator graphite
_diffrn_radiation_source 'rotating anode'
_diffrn_radiation_type MoK\a
_diffrn_radiation_wavelength 0.71073
_diffrn_reflns_av_R_equivalents 0.0488
_diffrn_reflns_av_sigmaI/netI 0.0383
_diffrn_reflns_limit_h_max 15
_diffrn_reflns_limit_h_min -28
_diffrn_reflns_limit_k_max 18
_diffrn_reflns_limit_k_min -19
_diffrn_reflns_limit_l_max 16
_diffrn_reflns_limit_l_min -10
_diffrn_reflns_number 26031
_diffrn_reflns_theta_max 29.87
_diffrn_reflns_theta_min 2.21
_diffrn_standards_decay_% 'no measurable decay'
_diffrn_standards_interval_count 0
_diffrn_standards_interval_time 0
_diffrn_standards_number 0
_exptl_absorpt_coefficient_mu 0.498
_exptl_absorpt_correction_type none
_exptl_crystal_colour black
_exptl_crystal_density_diffrn 1.345
_exptl_crystal_description block-shaped
_exptl_crystal_F_000 1482
_exptl_crystal_size_max 0.29
_exptl_crystal_size_mid 0.28
_exptl_crystal_size_min 0.20
_refine_diff_density_max 0.963
_refine_diff_density_min -0.632
_refine_diff_density_rms 0.103
_refine_ls_abs_structure_details 'Flack H D (1983), Acta Cryst. A39, 876-881'
_refine_ls_abs_structure_Flack 0.00(2)
_refine_ls_extinction_method none
_refine_ls_goodness_of_fit_all 1.073
_refine_ls_goodness_of_fit_obs 1.082
_refine_ls_hydrogen_treatment 'idealized with riding model, Aramatic C-H = 0.95 \%A, Aliphatic C-H = 0.99 \%A'
_refine_ls_matrix_type full
_refine_ls_number_parameters 487
_refine_ls_number_reflns 9262
_refine_ls_number_restraints 6
_refine_ls_restrained_S_all 1.075
_refine_ls_restrained_S_obs 1.082
_refine_ls_R_factor_all 0.0792
_refine_ls_R_factor_obs 0.0669
_refine_ls_shift/esd_max -0.058
_refine_ls_shift/esd_mean 0.001
_refine_ls_structure_factor_coef Fsqd
_refine_ls_weighting_details 'w=1/[\s^2^(Fo^2^)+(0.1304P)^2^+1.6093P] where P=(Fo^2^+2Fc^2^)/3'
_refine_ls_weighting_scheme calc
_refine_ls_wR_factor_all 0.2004
_refine_ls_wR_factor_obs 0.1866
_reflns_number_observed 7953
_reflns_number_total 9263
_reflns_observed_criterion >2sigma(I)
_cod_data_source_file ja972947f_2.cif
_cod_data_source_block sd:Zn(EtOH)tmnpcp
_cod_depositor_comments
;
The following automatic conversions were performed:

'_refine_ls_weighting_scheme' value 'calc
w=1/[\s^2^(Fo^2^)+(0.1304P)^2^+1.6093P] where P=(Fo^2^+2Fc^2^)/3' was
changed to 'calc'. New tag '_refine_ls_weighting_details' was
created. The value of the new tag was set to
'w=1/[\s^2^(Fo^2^)+(0.1304P)^2^+1.6093P] where P=(Fo^2^+2Fc^2^)/3'.

Automatic conversion script
Id: cif_fix_values 3143 2015-03-26 13:38:13Z robertas 
;
_cod_database_code 4117089

loop_
_symmetry_equiv_pos_as_xyz
'x, y, z'
'-x, -y, z'
'-x+1/2, y+1/2, -z'
'x+1/2, -y+1/2, -z'

loop_
_atom_site_aniso_label
_atom_site_aniso_U_11
_atom_site_aniso_U_22
_atom_site_aniso_U_33
_atom_site_aniso_U_23
_atom_site_aniso_U_13
_atom_site_aniso_U_12
Zn 0.0270(6) 0.0217(2) 0.0114(2) -0.0003(3) 0.0016(2) -0.0029(6)
O1 0.028(2) 0.033(2) 0.032(2) 0.001(2) 0.000(2) 0.001(2)
N1 0.039(2) 0.032(2) 0.0134(13) 0.000 0.000 0.005(2)
N2 0.0265(10) 0.0307(11) 0.0146(10) 0.0009(9) -0.0033(8) -0.0003(9)
N3 0.0218(13) 0.0329(15) 0.0109(12) 0.000 0.000 -0.0010(13)
C(A1) 0.0333(13) 0.0377(15) 0.0140(11) -0.0007(9) -0.0019(11) 0.0039(12)
C(A2) 0.0227(11) 0.0339(14) 0.0176(13) 0.0029(10) 0.0003(9) 0.0009(10)
C(A3) 0.0211(11) 0.0354(15) 0.0162(12) 0.0000(10) -0.0026(9) 0.0008(10)
C(A4) 0.0218(11) 0.039(2) 0.0139(12) -0.0005(11) -0.0017(9) -0.0009(10)
C(B1) 0.0413(15) 0.043(2) 0.0134(11) 0.0013(10) 0.0010(12) -0.0006(13)
C(B2) 0.0243(11) 0.0354(15) 0.0233(14) 0.0044(11) -0.0023(10) -0.0014(10)
C(B3) 0.0215(11) 0.040(2) 0.0221(14) 0.0009(11) -0.0045(9) -0.0004(11)
C(B4) 0.0274(13) 0.046(2) 0.0141(12) -0.0010(11) -0.0018(9) -0.0065(12)
C(M1) 0.0307(13) 0.0361(15) 0.0156(12) 0.0055(10) 0.0003(10) 0.0015(11)
C(M2) 0.0202(10) 0.0363(14) 0.0139(12) -0.0017(10) -0.0028(9) 0.0007(10)
C11 0.0322(13) 0.0359(14) 0.0176(12) 0.0056(11) -0.0005(10) 0.0015(11)
C12 0.039(2) 0.049(2) 0.0180(13) 0.0079(13) -0.0058(11) 0.0069(13)
C13 0.071(3) 0.063(2) 0.0184(14) 0.0136(15) -0.002(2) 0.013(2)
C14 0.039(2) 0.064(2) 0.035(2) -0.009(2) -0.0159(15) 0.004(2)
C15 0.0321(13) 0.037(2) 0.0228(14) 0.0091(11) -0.0005(10) 0.0016(11)
C16 0.0296(13) 0.0320(15) 0.0244(14) 0.0061(11) -0.0021(11) -0.0004(11)
O2 0.0403(11) 0.0375(13) 0.0326(13) -0.0008(10) 0.0058(10) -0.0078(10)
O3 0.0399(12) 0.0313(12) 0.0373(13) 0.0039(9) 0.0109(10) -0.0044(9)
C17 0.0379(15) 0.0280(15) 0.036(2) 0.0013(12) 0.0110(13) -0.0047(12)
C18 0.047(2) 0.032(2) 0.038(2) 0.0066(14) 0.0096(15) 0.0057(13)
C19 0.058(2) 0.030(2) 0.039(2) 0.0072(14) 0.016(2) 0.0075(15)
N4 0.093(3) 0.059(2) 0.035(2) 0.011(2) 0.014(2) 0.021(2)
O4 0.088(2) 0.064(2) 0.043(2) 0.0139(14) 0.006(2) 0.031(2)
O5 0.135(4) 0.138(5) 0.036(2) 0.023(2) 0.028(2) 0.064(4)
C20 0.056(2) 0.028(2) 0.053(2) 0.001(2) 0.021(2) -0.0025(15)
C21 0.040(2) 0.032(2) 0.060(2) -0.008(2) 0.011(2) -0.0066(13)
C22 0.0325(14) 0.035(2) 0.051(2) -0.003(2) 0.0041(14) -0.0073(13)
C31 0.0261(12) 0.038(2) 0.0157(12) -0.0035(11) -0.0025(10) -0.0018(11)
C32 0.0306(13) 0.043(2) 0.0188(13) 0.0019(12) -0.0078(10) -0.0051(12)
C33 0.0321(14) 0.045(2) 0.035(2) 0.0119(14) -0.0056(13) 0.0010(13)
C34 0.043(2) 0.069(3) 0.023(2) -0.004(2) -0.0112(13) -0.011(2)
C35 0.0258(12) 0.039(2) 0.0204(14) -0.0016(11) -0.0043(10) -0.0068(11)
C36 0.0219(11) 0.0352(15) 0.0247(14) 0.0027(12) -0.0043(10) -0.0030(10)
O6 0.0298(10) 0.0357(12) 0.0319(12) -0.0020(9) 0.0020(8) -0.0027(8)
O7 0.0280(10) 0.0405(12) 0.0289(12) 0.0017(9) -0.0027(8) -0.0092(9)
C37 0.0269(13) 0.039(2) 0.031(2) 0.0023(12) -0.0006(11) -0.0028(11)
C38 0.0220(12) 0.066(2) 0.033(2) 0.006(2) 0.0023(11) 0.0017(13)
C39 0.0269(15) 0.085(3) 0.029(2) 0.004(2) -0.0007(12) -0.003(2)
N5 0.037(2) 0.223(8) 0.031(2) 0.005(3) 0.0062(14) -0.010(3)
O8 0.033(2) 0.290(9) 0.034(2) 0.009(3) -0.0017(13) -0.006(3)
O9A 0.042(3) 0.131(8) 0.033(4) 0.004(5) 0.008(2) 0.004(4)
O9B 0.046(4) 0.190(12) 0.026(3) -0.005(6) 0.009(3) -0.002(6)
C40 0.0285(15) 0.067(3) 0.039(2) 0.004(2) 0.0067(13) -0.002(2)
C41 0.0254(13) 0.051(2) 0.055(2) 0.010(2) 0.0024(14) -0.0014(13)
C42 0.0270(14) 0.044(2) 0.043(2) 0.0102(15) -0.0057(13) -0.0067(12)

loop_
_atom_site_label
_atom_site_type_symbol
_atom_site_fract_x
_atom_site_fract_y
_atom_site_fract_z
_atom_site_U_iso_or_equiv
_atom_site_thermal_displace_type
_atom_site_occupancy
_atom_site_calc_flag
_atom_site_refinement_flags
_atom_site_disorder_group
Zn Zn 0.98736(3) 0.99839(10) 0.57311(4) 0.0201(2) Uani 0.50 d P .
O1 O 0.8808(2) 1.0200(3) 0.5642(4) 0.0312(9) Uani 0.50 d P .
C51A C 0.8443(3) 1.0440(6) 0.6662(6) 0.053(2) Uiso 0.331(12) d P 1
C52A C 0.8272(5) 0.9622(8) 0.7279(9) 0.033(3) Uiso 0.331(12) d P 1
C51B C 0.8328(4) 0.9846(6) 0.6564(7) 0.044(2) Uiso 0.169(12) d P 2
C52B C 0.8140(10) 1.0746(15) 0.7178(18) 0.035(5) Uiso 0.169(12) d P 2
N1 N 1.0000 1.0000 0.7370(3) 0.0282(7) Uani 1 d S .
N2 N 0.97203(11) 0.8610(2) 0.5723(2) 0.0240(4) Uani 1 d . .
N3 N 1.0000 1.0000 0.4097(2) 0.0219(6) Uani 1 d S .
C(A1) C 0.9953(2) 0.9205(2) 0.8026(2) 0.0283(5) Uani 1 d . .
C(A2) C 0.96859(13) 0.8013(2) 0.6604(2) 0.0247(5) Uani 1 d . .
C(A3) C 0.94529(12) 0.8125(2) 0.4863(2) 0.0242(5) Uani 1 d . .
C(A4) C 0.97104(12) 0.9335(2) 0.3444(2) 0.0249(5) Uani 1 d . .
C(B1) C 0.9973(2) 0.9514(2) 0.9147(2) 0.0326(6) Uani 1 d . .
H(B1) H 0.9953(2) 0.9110(2) 0.9767(2) 0.039 Uiso 1 calc R .
C(B2) C 0.94059(13) 0.7103(2) 0.6280(2) 0.0277(6) Uani 1 d . .
H(B2) H 0.93429(13) 0.6553(2) 0.6727(2) 0.033 Uiso 1 calc R .
C(B3) C 0.92491(13) 0.7184(2) 0.5207(2) 0.0280(6) Uani 1 d . .
H(B3) H 0.90442(13) 0.6709(2) 0.4772(2) 0.034 Uiso 1 calc R .
C(B4) C 0.98158(13) 0.9598(3) 0.2321(2) 0.0292(6) Uani 1 d . .
H(B4) H 0.96559(13) 0.9268(3) 0.1701(2) 0.035 Uiso 1 calc R .
C(M1) C 0.98473(14) 0.8262(2) 0.7675(2) 0.0274(6) Uani 1 d . .
C(M2) C 0.94041(12) 0.8491(2) 0.3806(2) 0.0234(5) Uani 1 d . .
C11 C 0.98287(14) 0.7475(2) 0.8505(2) 0.0286(6) Uani 1 d . .
H11 H 0.93867(14) 0.7353(2) 0.8804(2) 0.034 Uiso 1 calc R .
C12 C 1.0362(2) 0.7242(3) 0.9289(3) 0.0351(7) Uani 1 d . .
C13 C 1.0154(2) 0.6857(3) 1.0384(3) 0.0507(10) Uani 1 d . .
H13A H 1.0536(2) 0.6730(3) 1.0830(3) 0.076 Uiso 1 calc R .
H13B H 0.9910(2) 0.6258(3) 1.0283(3) 0.076 Uiso 1 calc R .
H13C H 0.9879(2) 0.7335(3) 1.0746(3) 0.076 Uiso 1 calc R .
C14 C 1.0994(2) 0.7790(3) 0.9321(3) 0.0461(9) Uani 1 d . .
H14A H 1.1271(2) 0.7521(3) 0.9890(3) 0.069 Uiso 1 calc R .
H14B H 1.0908(2) 0.8471(3) 0.9476(3) 0.069 Uiso 1 calc R .
H14C H 1.1211(2) 0.7733(3) 0.8618(3) 0.069 Uiso 1 calc R .
C15 C 1.02286(15) 0.6552(2) 0.8348(2) 0.0305(6) Uani 1 d . .
H15 H 1.00060(15) 0.5937(2) 0.8546(2) 0.037 Uiso 1 calc R .
C16 C 1.06813(14) 0.6491(2) 0.7430(3) 0.0287(6) Uani 1 d . .
O2 O 1.10254(12) 0.7101(2) 0.7061(2) 0.0368(5) Uani 1 d . .
O3 O 1.06466(12) 0.5579(2) 0.6980(2) 0.0361(5) Uani 1 d . .
C17 C 1.0997(2) 0.5455(2) 0.6023(3) 0.0339(7) Uani 1 d . .
C18 C 1.0694(2) 0.5651(3) 0.5059(3) 0.0389(7) Uani 1 d . .
H18 H 1.0270(2) 0.5912(3) 0.5037(3) 0.047 Uiso 1 calc R .
C19 C 1.1036(2) 0.5447(3) 0.4117(3) 0.0423(8) Uani 1 d . .
N4 N 1.0717(2) 0.5643(3) 0.3083(3) 0.0623(11) Uani 1 d . .
O4 O 1.0196(2) 0.6063(3) 0.3090(3) 0.0649(10) Uani 1 d . .
O5 O 1.0993(3) 0.5369(4) 0.2253(3) 0.103(2) Uani 1 d . .
C20 C 1.1658(2) 0.5089(3) 0.4124(4) 0.0456(9) Uani 1 d . .
H20 H 1.1881(2) 0.4960(3) 0.3466(4) 0.055 Uiso 1 calc R .
C21 C 1.1947(2) 0.4924(3) 0.5109(4) 0.0439(8) Uani 1 d . .
H21 H 1.2377(2) 0.4686(3) 0.5132(4) 0.053 Uiso 1 calc R .
C22 C 1.1621(2) 0.5099(3) 0.6069(3) 0.0394(7) Uani 1 d . .
H22 H 1.1822(2) 0.4976(3) 0.6748(3) 0.047 Uiso 1 calc R .
C31 C 0.90469(14) 0.7912(2) 0.2976(2) 0.0267(5) Uani 1 d . .
H31 H 0.93200(14) 0.7417(2) 0.2603(2) 0.032 Uiso 1 calc R .
C32 C 0.85183(15) 0.8320(3) 0.2271(2) 0.0309(6) Uani 1 d . .
C33 C 0.8285(2) 0.9343(3) 0.2384(3) 0.0375(7) Uani 1 d . .
H33A H 0.7942(2) 0.9465(3) 0.1855(3) 0.056 Uiso 1 calc R .
H33B H 0.8646(2) 0.9786(3) 0.2253(3) 0.056 Uiso 1 calc R .
H33C H 0.8117(2) 0.9443(3) 0.3119(3) 0.056 Uiso 1 calc R .
C34 C 0.8473(2) 0.7937(4) 0.1122(3) 0.0453(9) Uani 1 d . .
H34A H 0.8631(2) 0.7271(4) 0.1102(3) 0.068 Uiso 1 calc R .
H34B H 0.8737(2) 0.8337(4) 0.0640(3) 0.068 Uiso 1 calc R .
H34C H 0.8022(2) 0.7954(4) 0.0881(3) 0.068 Uiso 1 calc R .
C35 C 0.83420(14) 0.7593(2) 0.3152(2) 0.0284(6) Uani 1 d . .
H35 H 0.82361(14) 0.6931(2) 0.2885(2) 0.034 Uiso 1 calc R .
C36 C 0.79865(13) 0.7899(2) 0.4126(2) 0.0273(6) Uani 1 d . .
O6 O 0.80416(11) 0.8626(2) 0.4634(2) 0.0324(5) Uani 1 d . .
O7 O 0.75549(10) 0.7191(2) 0.4398(2) 0.0325(5) Uani 1 d . .
C37 C 0.72243(14) 0.7256(3) 0.5383(3) 0.0321(6) Uani 1 d . .
C38 C 0.75667(15) 0.7326(3) 0.6344(3) 0.0403(8) Uani 1 d . .
H38 H 0.80238(15) 0.7391(3) 0.6350(3) 0.048 Uiso 1 calc R .
C39 C 0.7215(2) 0.7298(4) 0.7287(3) 0.0470(10) Uani 1 d . .
N5 N 0.7563(2) 0.7392(6) 0.8305(3) 0.097(2) Uani 1 d . .
O8 O 0.8148(2) 0.7385(6) 0.8287(3) 0.119(3) Uani 1 d . .
O9A O 0.7238(4) 0.7868(9) 0.9086(6) 0.069(2) Uani 0.50 d P .
O9B O 0.7288(4) 0.7129(12) 0.9167(6) 0.087(3) Uani 0.50 d P .
C40 C 0.6550(2) 0.7184(4) 0.7320(3) 0.0449(9) Uani 1 d . .
H40 H 0.6325(2) 0.7158(4) 0.7991(3) 0.054 Uiso 1 calc R .
C41 C 0.6230(2) 0.7112(3) 0.6357(4) 0.0436(9) Uani 1 d . .
H41 H 0.5773(2) 0.7037(3) 0.6358(4) 0.052 Uiso 1 calc R .
C42 C 0.6559(2) 0.7147(3) 0.5370(3) 0.0381(7) Uani 1 d . .
H42 H 0.6332(2) 0.7098(3) 0.4704(3) 0.046 Uiso 1 calc R .
C61 C 0.8422(8) 0.9943(17) 0.8002(6) 0.205(43) Uiso 0.155(5) d PD .
Cl1 Cl 0.7690(5) 1.0457(8) 0.8518(10) 0.080(3) Uiso 0.155(5) d PD .
Cl2A Cl 0.8443(3) 1.0440(6) 0.6662(6) 0.053(2) Uiso 0.078(3) d PD 3
Cl2B Cl 0.8328(4) 0.9846(6) 0.6564(7) 0.044(2) Uiso 0.078(3) d PD 3
C62 C 0.6983(5) 0.9905(9) 0.9852(10) 0.080(4) Uiso 0.357(5) d PD .
Cl3 Cl 0.7607(2) 1.0793(4) 0.9894(5) 0.089(2) Uiso 0.357(5) d PD .
Cl4A Cl 0.6364(5) 1.0241(10) 1.0794(9) 0.084(5) Uiso 0.178(2) d PD .
Cl4B Cl 0.6452(4) 1.0131(7) 1.0966(6) 0.056(2) Uiso 0.178(2) d PD .

loop_
_atom_type_symbol
_atom_type_description
_atom_type_scat_dispersion_real
_atom_type_scat_dispersion_imag
_atom_type_scat_source
Zn Zn 0.2839 1.4301 'International Tables Vol C Tables 4.2.6.8 and 6.1.1.4'
Cl Cl 0.1484 0.1585 'International Tables Vol C Tables 4.2.6.8 and 6.1.1.4'
O O 0.0106 0.0060 'International Tables Vol C Tables 4.2.6.8 and 6.1.1.4'
N N 0.0061 0.0033 'International Tables Vol C Tables 4.2.6.8 and 6.1.1.4'
C C 0.0033 0.0016 'International Tables Vol C Tables 4.2.6.8 and 6.1.1.4'
H H 0.0000 0.0000 'International Tables Vol C Tables 4.2.6.8 and 6.1.1.4'

loop_
_geom_angle_atom_site_label_1
_geom_angle_atom_site_label_2
_geom_angle_atom_site_label_3
_geom_angle
_geom_angle_site_symmetry_1
_geom_angle_site_symmetry_3
N2 Zn N3 91.53(8) . .
N2 Zn N1 92.14(8) . .
N3 Zn N1 165.18(3) . .
N2 Zn N2 166.14(5) . 2_775
N3 Zn N2 86.22(7) . 2_775
N1 Zn N2 86.79(7) . 2_775
N2 Zn O1 88.28(14) . .
N3 Zn O1 94.41(13) . .
N1 Zn O1 100.05(13) . .
N2 Zn O1 105.53(14) 2_775 .
C51A O1 Zn 119.1(4) . .
C51B O1 Zn 122.8(4) . .
C52A C51A O1 113.4(7) . .
C52B C51B O1 105.3(9) . .
C(A1) N1 C(A1) 107.7(3) . 2_775
C(A1) N1 Zn 124.5(2) . .
C(A1) N1 Zn 127.1(2) 2_775 .
C(A2) N2 C(A3) 107.2(2) . .
C(A2) N2 Zn 126.9(2) . .
C(A3) N2 Zn 123.6(2) . .
C(A2) N2 Zn 124.9(2) . 2_775
C(A3) N2 Zn 127.8(2) . 2_775
C(A4) N3 C(A4) 107.6(3) 2_775 .
C(A4) N3 Zn 130.5(2) 2_775 .
C(A4) N3 Zn 121.4(2) . .
N1 C(A1) C(M1) 125.6(2) . .
N1 C(A1) C(B1) 108.8(3) . .
C(M1) C(A1) C(B1) 125.3(3) . .
N2 C(A2) C(M1) 125.9(3) . .
N2 C(A2) C(B2) 109.2(2) . .
C(M1) C(A2) C(B2) 124.7(3) . .
N2 C(A3) C(M2) 124.8(3) . .
N2 C(A3) C(B3) 109.6(2) . .
C(M2) C(A3) C(B3) 125.6(3) . .
N3 C(A4) C(M2) 125.1(3) . .
N3 C(A4) C(B4) 109.1(3) . .
C(M2) C(A4) C(B4) 125.6(3) . .
C(B1) C(B1) C(A1) 107.3(2) 2_775 .
C(B1) C(B1) H(B1) 126.339(3) 2_775 .
C(A1) C(B1) H(B1) 126.3(2) . .
C(B3) C(B2) C(A2) 106.9(3) . .
C(B3) C(B2) H(B2) 126.6(2) . .
C(A2) C(B2) H(B2) 126.6(2) . .
C(B2) C(B3) C(A3) 107.0(3) . .
C(B2) C(B3) H(B3) 126.5(2) . .
C(A3) C(B3) H(B3) 126.5(2) . .
C(B4) C(B4) C(A4) 107.0(2) 2_775 .
C(B4) C(B4) H(B4) 126.481(6) 2_775 .
C(A4) C(B4) H(B4) 126.5(2) . .
C(A1) C(M1) C(A2) 124.0(3) . .
C(A1) C(M1) C11 118.4(3) . .
C(A2) C(M1) C11 117.2(3) . .
C(A3) C(M2) C(A4) 124.3(3) . .
C(A3) C(M2) C31 118.5(3) . .
C(A4) C(M2) C31 116.9(2) . .
C(M1) C11 C12 125.3(3) . .
C(M1) C11 C15 120.5(3) . .
C12 C11 C15 60.4(2) . .
C(M1) C11 H11 113.5(2) . .
C12 C11 H11 113.5(2) . .
C15 C11 H11 113.5(2) . .
C11 C12 C14 122.9(3) . .
C11 C12 C13 116.1(3) . .
C14 C12 C13 113.6(3) . .
C11 C12 C15 60.9(2) . .
C14 C12 C15 119.4(3) . .
C13 C12 C15 113.8(3) . .
C12 C13 H13A 109.5(2) . .
C12 C13 H13B 109.5(2) . .
H13A C13 H13B 109.5 . .
C12 C13 H13C 109.5(2) . .
H13A C13 H13C 109.5 . .
H13B C13 H13C 109.5 . .
C12 C14 H14A 109.5(2) . .
C12 C14 H14B 109.5(2) . .
H14A C14 H14B 109.5 . .
C12 C14 H14C 109.5(2) . .
H14A C14 H14C 109.5 . .
H14B C14 H14C 109.5 . .
C16 C15 C12 120.3(3) . .
C16 C15 C11 119.2(3) . .
C12 C15 C11 58.7(2) . .
C16 C15 H15 115.6(2) . .
C12 C15 H15 115.6(2) . .
C11 C15 H15 115.6(2) . .
O2 C16 O3 121.7(3) . .
O2 C16 C15 129.1(3) . .
O3 C16 C15 109.2(3) . .
C16 O3 C17 115.1(2) . .
C18 C17 C22 122.2(3) . .
C18 C17 O3 118.2(3) . .
C22 C17 O3 119.5(3) . .
C17 C18 C19 116.9(3) . .
C17 C18 H18 121.6(2) . .
C19 C18 H18 121.6(2) . .
C20 C19 C18 122.9(4) . .
C20 C19 N4 119.7(4) . .
C18 C19 N4 117.5(4) . .
O4 N4 O5 124.1(5) . .
O4 N4 C19 118.7(4) . .
O5 N4 C19 117.2(4) . .
C21 C20 C19 118.2(4) . .
C21 C20 H20 120.9(2) . .
C19 C20 H20 120.9(3) . .
C20 C21 C22 121.0(4) . .
C20 C21 H21 119.5(2) . .
C22 C21 H21 119.5(2) . .
C17 C22 C21 118.8(4) . .
C17 C22 H22 120.6(2) . .
C21 C22 H22 120.6(2) . .
C(M2) C31 C32 123.4(3) . .
C(M2) C31 C35 121.7(2) . .
C32 C31 C35 60.1(2) . .
C(M2) C31 H31 113.8(2) . .
C32 C31 H31 113.8(2) . .
C35 C31 H31 113.8(2) . .
C33 C32 C31 122.2(3) . .
C33 C32 C34 113.4(3) . .
C31 C32 C34 116.8(3) . .
C33 C32 C35 118.7(3) . .
C31 C32 C35 61.0(2) . .
C34 C32 C35 114.8(3) . .
C32 C33 H33A 109.5(2) . .
C32 C33 H33B 109.5(2) . .
H33A C33 H33B 109.5 . .
C32 C33 H33C 109.5(2) . .
H33A C33 H33C 109.5 . .
H33B C33 H33C 109.5 . .
C32 C34 H34A 109.5(2) . .
C32 C34 H34B 109.5(2) . .
H34A C34 H34B 109.5 . .
C32 C34 H34C 109.5(2) . .
H34A C34 H34C 109.5 . .
H34B C34 H34C 109.5 . .
C36 C35 C32 120.6(3) . .
C36 C35 C31 120.4(2) . .
C32 C35 C31 58.9(2) . .
C36 C35 H35 115.1(2) . .
C32 C35 H35 115.1(2) . .
C31 C35 H35 115.1(2) . .
O6 C36 O7 122.7(3) . .
O6 C36 C35 128.7(3) . .
O7 C36 C35 108.6(3) . .
C36 O7 C37 119.1(3) . .
C38 C37 C42 121.8(3) . .
C38 C37 O7 119.9(3) . .
C42 C37 O7 118.0(3) . .
C39 C38 C37 116.9(3) . .
C39 C38 H38 121.6(2) . .
C37 C38 H38 121.6(2) . .
C38 C39 C40 123.7(4) . .
C38 C39 N5 117.9(3) . .
C40 C39 N5 118.4(4) . .
O8 N5 O9B 117.6(6) . .
O8 N5 O9A 121.0(6) . .
O9B N5 O9A 46.6(6) . .
O8 N5 C39 118.6(4) . .
O9B N5 C39 118.7(5) . .
O9A N5 C39 114.5(5) . .
C41 C40 C39 117.8(4) . .
C41 C40 H40 121.1(2) . .
C39 C40 H40 121.1(2) . .
C40 C41 C42 121.3(3) . .
C40 C41 H41 119.4(2) . .
C42 C41 H41 119.4(2) . .
C37 C42 C41 118.6(3) . .
C37 C42 H42 120.7(2) . .
C41 C42 H42 120.7(2) . .
Cl2B C61 Cl1 106.9(8) . .
Cl1 C61 Cl2A 101.3(7) . .
Cl3 C62 Cl4B 107.6(5) . .
Cl3 C62 Cl4A 108.6(6) . .

loop_
_geom_bond_atom_site_label_1
_geom_bond_atom_site_label_2
_geom_bond_distance
_geom_bond_site_symmetry_2
Zn Zn 0.5248(11) 2_775
Zn N2 1.932(3) .
Zn N3 2.032(3) .
Zn N1 2.038(3) .
Zn N2 2.124(3) 2_775
Zn O1 2.227(4) .
O1 C51A 1.505(9) .
O1 C51B 1.588(9) .
C51A C52A 1.411(13) .
C51B C52B 1.51(2) .
N1 C(A1) 1.371(3) .
N1 C(A1) 1.371(3) 2_775
N2 C(A2) 1.369(4) .
N2 C(A3) 1.372(4) .
N3 C(A4) 1.363(3) 2_775
N3 C(A4) 1.363(3) .
C(A1) C(M1) 1.395(4) .
C(A1) C(B1) 1.448(4) .
C(A2) C(M1) 1.405(4) .
C(A2) C(B2) 1.446(4) .
C(A3) C(M2) 1.402(4) .
C(A3) C(B3) 1.436(4) .
C(A4) C(M2) 1.404(4) .
C(A4) C(B4) 1.449(4) .
C(B1) C(B1) 1.352(7) 2_775
C(B1) H(B1) 0.95 .
C(B2) C(B3) 1.366(4) .
C(B2) H(B2) 0.95 .
C(B3) H(B3) 0.95 .
C(B4) C(B4) 1.350(6) 2_775
C(B4) H(B4) 0.95 .
C(M1) C11 1.498(4) .
C(M2) C31 1.496(4) .
C11 C12 1.503(4) .
C11 C15 1.536(4) .
C11 H11 1.00 .
C12 C14 1.511(5) .
C12 C13 1.514(5) .
C12 C15 1.530(5) .
C13 H13A 0.98 .
C13 H13B 0.98 .
C13 H13C 0.98 .
C14 H14A 0.98 .
C14 H14B 0.98 .
C14 H14C 0.98 .
C15 C16 1.472(4) .
C15 H15 1.00 .
C16 O2 1.196(4) .
C16 O3 1.383(4) .
O3 C17 1.395(4) .
C17 C18 1.370(5) .
C17 C22 1.384(5) .
C18 C19 1.390(5) .
C18 H18 0.95 .
C19 C20 1.379(6) .
C19 N4 1.461(6) .
N4 O4 1.225(5) .
N4 O5 1.233(5) .
C20 C21 1.372(6) .
C20 H20 0.95 .
C21 C22 1.384(5) .
C21 H21 0.95 .
C22 H22 0.95 .
C31 C32 1.507(4) .
C31 C35 1.539(4) .
C31 H31 1.00 .
C32 C33 1.505(5) .
C32 C34 1.517(5) .
C32 C35 1.526(5) .
C33 H33A 0.98 .
C33 H33B 0.98 .
C33 H33C 0.98 .
C34 H34A 0.98 .
C34 H34B 0.98 .
C34 H34C 0.98 .
C35 C36 1.471(4) .
C35 H35 1.00 .
C36 O6 1.192(4) .
C36 O7 1.369(4) .
O7 C37 1.398(4) .
C37 C38 1.383(5) .
C37 C42 1.384(4) .
C38 C39 1.372(5) .
C38 H38 0.95 .
C39 C40 1.384(5) .
C39 N5 1.452(6) .
N5 O8 1.210(5) .
N5 O9B 1.260(10) .
N5 O9A 1.349(10) .
C40 C41 1.364(6) .
C40 H40 0.95 .
C41 C42 1.396(6) .
C41 H41 0.95 .
C42 H42 0.95 .
C61 Cl2B 1.789(3) .
C61 Cl1 1.789(3) .
C61 Cl2A 1.791(3) .
C62 Cl3 1.785(3) .
C62 Cl4B 1.786(3) .
C62 Cl4A 1.792(3) .
